data_7007053
loop_
_publ_author_name
'Abu-Youssef, Morsy A M'
'Langer, Vratislav'
'Ohrstr\"om, Lars'

_publ_section_title
;
 Synthesis, a case of isostructural packing, and antimicrobial activity
 of silver(I)quinoxaline nitrate, silver(I)(2,5-dimethylpyrazine)
 nitrate and two related silver aminopyridine compounds.
;
_journal_issue 21
_journal_name_full 'Dalton transactions (Cambridge, England : 2003)'
_journal_page_first 2542
_journal_page_last 2550
_journal_paper_doi 10.1039/b516723j
_journal_year 2006
_chemical_formula_sum 'C5 H6 Ag N3 O3'
_chemical_formula_weight 264.00
_chemical_name_systematic
;
?
;
_space_group_IT_number 1
_symmetry_cell_setting triclinic
_symmetry_space_group_name_Hall 'P 1'
_symmetry_space_group_name_H-M 'P 1'
_atom_sites_solution_hydrogens geom
_atom_sites_solution_primary direct
_atom_sites_solution_secondary difmap
_audit_creation_method SHELXL-97
_cell_angle_alpha 68.994(1)
_cell_angle_beta 71.029(1)
_cell_angle_gamma 89.920(1)
_cell_formula_units_Z 4
_cell_length_a 7.5269(1)
_cell_length_b 10.4241(1)
_cell_length_c 11.0236(1)
_cell_measurement_reflns_used 6387
_cell_measurement_temperature 173(2)
_cell_measurement_theta_max 32.89
_cell_measurement_theta_min 2.11
_cell_volume 757.065(16)
_computing_cell_refinement 'Bruker SMART'
_computing_data_collection 'Bruker SMART'
_computing_data_reduction 'Bruker SAINT'
_computing_molecular_graphics 'Bruker SHELXTL'
_computing_publication_material 'Bruker SHELXTL'
_computing_structure_refinement 'SHELXL-97 (Sheldrick, 1997)'
_computing_structure_solution 'SHELXS-97 (Sheldrick, 1990)'
_diffrn_ambient_temperature 173(2)
_diffrn_measured_fraction_theta_full 0.928
_diffrn_measured_fraction_theta_max 0.928
_diffrn_measurement_device_type 'CCD area detector'
_diffrn_measurement_method 'phi and omega scans'
_diffrn_radiation_monochromator graphite
_diffrn_radiation_source 'fine-focus sealed tube'
_diffrn_radiation_type MoK\a
_diffrn_radiation_wavelength 0.71073
_diffrn_reflns_av_R_equivalents 0.0209
_diffrn_reflns_av_sigmaI/netI 0.0366
_diffrn_reflns_limit_h_max 11
_diffrn_reflns_limit_h_min -11
_diffrn_reflns_limit_k_max 15
_diffrn_reflns_limit_k_min -15
_diffrn_reflns_limit_l_max 16
_diffrn_reflns_limit_l_min -16
_diffrn_reflns_number 13403
_diffrn_reflns_theta_full 32.89
_diffrn_reflns_theta_max 32.89
_diffrn_reflns_theta_min 2.11
_exptl_absorpt_coefficient_mu 2.630
_exptl_absorpt_correction_T_max 0.7432
_exptl_absorpt_correction_T_min 0.5954
_exptl_absorpt_correction_type multi-scan
_exptl_absorpt_process_details 'SADABS (Sheldrick, 2002)'
_exptl_crystal_colour colorless
_exptl_crystal_density_diffrn 2.316
_exptl_crystal_density_meas 0
_exptl_crystal_density_method 'not measured'
_exptl_crystal_description prism
_exptl_crystal_F_000 512
_exptl_crystal_size_max 0.22
_exptl_crystal_size_mid 0.20
_exptl_crystal_size_min 0.12
_refine_diff_density_max 0.369
_refine_diff_density_min -0.578
_refine_diff_density_rms 0.085
_refine_ls_abs_structure_details 'Flack H D (1983), Acta Cryst. A39, 876-881'
_refine_ls_abs_structure_Flack -0.018(15)
_refine_ls_extinction_method none
_refine_ls_goodness_of_fit_ref 1.024
_refine_ls_hydrogen_treatment mixed
_refine_ls_matrix_type full
_refine_ls_number_parameters 460
_refine_ls_number_reflns 9843
_refine_ls_number_restraints 11
_refine_ls_restrained_S_all 1.024
_refine_ls_R_factor_all 0.0249
_refine_ls_R_factor_gt 0.0233
_refine_ls_shift/su_max 0.001
_refine_ls_shift/su_mean 0.000
_refine_ls_structure_factor_coef Fsqd
_refine_ls_weighting_details 'calc w=1/[\s^2^(Fo^2^)+(0.0277P)^2^+0.0087P] where P=(Fo^2^+2Fc^2^)/3'
_refine_ls_weighting_scheme calc
_refine_ls_wR_factor_gt 0.0566
_refine_ls_wR_factor_ref 0.0580
_reflns_number_gt 9472
_reflns_number_total 9843
_reflns_threshold_expression >2sigma(I)
_cod_data_source_file b516723j.txt
_cod_data_source_block m_b
_cod_depositor_comments
;
The following automatic conversions were performed:
'_symmetry_cell_setting' value 'Triclinic' changed to 'triclinic'
according to '/home/saulius/struct/CIF-dictionaries/cif_core.dic'
dictionary named 'cif_core.dic' version 2.4.1 from 2010-06-29.

Automatic conversion script
Id: cif_fix_enum 1527 2010-12-29 10:47:43Z saulius 
;
_cod_original_cell_volume 757.065(14)
_cod_original_sg_symbol_H-M P1
_cod_database_code 7007053

loop_
_symmetry_equiv_pos_as_xyz
'x, y, z'

loop_
_atom_site_label
_atom_site_type_symbol
_atom_site_fract_x
_atom_site_fract_y
_atom_site_fract_z
_atom_site_U_iso_or_equiv
_atom_site_adp_type
_atom_site_occupancy
_atom_site_symmetry_multiplicity
_atom_site_calc_flag
_atom_site_refinement_flags
_atom_site_disorder_assembly
_atom_site_disorder_group
Ag1 Ag 0.63255(3) 0.528113(19) 0.007882(19) 0.02678(5) Uani 1 1 d . . .
Ag2 Ag 0.43993(3) 0.56986(2) 0.55817(2) 0.02835(5) Uani 1 1 d . . .
Ag3 Ag 0.06238(3) 0.05356(2) 1.08871(2) 0.02736(5) Uani 1 1 d . . .
Ag4 Ag 0.15574(3) 0.534265(18) 1.033631(18) 0.02518(4) Uani 1 1 d . . .
N1A N 0.5304(3) 0.7252(2) -0.0891(2) 0.0206(4) Uani 1 1 d . . .
C2A C 0.4757(4) 0.8047(3) -0.0130(3) 0.0196(4) Uani 1 1 d . . .
H2A H 0.4614 0.7660 0.0824 0.034(3) Uiso 1 1 calc R . .
C3A C 0.4392(3) 0.9408(3) -0.0681(3) 0.0182(4) Uani 1 1 d . . .
N3A N 0.3857(3) 1.0205(3) 0.0161(3) 0.0228(4) Uani 1 1 d D . .
C4A C 0.4536(4) 0.9954(3) -0.2081(3) 0.0233(5) Uani 1 1 d . . .
H4A H 0.4272 1.0870 -0.2490 0.034(3) Uiso 1 1 calc R . .
C5A C 0.5073(4) 0.9124(3) -0.2857(3) 0.0261(5) Uani 1 1 d . . .
H5A H 0.5166 0.9466 -0.3801 0.034(3) Uiso 1 1 calc R . .
C6A C 0.5471(4) 0.7787(3) -0.2236(3) 0.0220(5) Uani 1 1 d . . .
H6A H 0.5873 0.7239 -0.2778 0.034(3) Uiso 1 1 calc R . .
N1B N 0.7237(4) 0.3486(3) -0.1586(2) 0.0238(4) Uani 1 1 d . . .
O1B O 0.8049(4) 0.4691(3) -0.2038(3) 0.0442(6) Uani 1 1 d . . .
O2B O 0.5982(3) 0.3009(2) -0.0413(2) 0.0341(5) Uani 1 1 d . . .
O3B O 0.7685(4) 0.2753(3) -0.2309(3) 0.0363(5) Uani 1 1 d . . .
N1C N 0.7057(3) 0.4152(2) 0.1956(2) 0.0207(4) Uani 1 1 d . . .
C2C C 0.7077(4) 0.4809(3) 0.2811(3) 0.0205(4) Uani 1 1 d . . .
H2C H 0.6922 0.5764 0.2532 0.034(3) Uiso 1 1 calc R . .
N3C N 0.7286(3) 0.4928(3) 0.4930(3) 0.0253(4) Uani 1 1 d D . .
C3C C 0.7316(3) 0.4147(3) 0.4087(3) 0.0202(4) Uani 1 1 d . . .
C4C C 0.7509(4) 0.2736(3) 0.4504(3) 0.0249(5) Uani 1 1 d . . .
H4C H 0.7659 0.2249 0.5369 0.034(3) Uiso 1 1 calc R . .
C5C C 0.7478(4) 0.2059(3) 0.3625(3) 0.0270(6) Uani 1 1 d . . .
H5C H 0.7611 0.1101 0.3883 0.034(3) Uiso 1 1 calc R . .
C6C C 0.7250(4) 0.2798(3) 0.2365(3) 0.0234(5) Uani 1 1 d . . .
H6C H 0.7230 0.2326 0.1774 0.034(3) Uiso 1 1 calc R . .
O1D O 0.4740(5) 0.8231(3) 0.4676(2) 0.0456(6) Uani 1 1 d . . .
N1D N 0.4983(4) 0.8594(3) 0.3419(3) 0.0281(5) Uani 1 1 d . . .
O2D O 0.5257(5) 0.9846(3) 0.2636(3) 0.0486(7) Uani 1 1 d . . .
O3D O 0.4966(6) 0.7690(3) 0.2925(3) 0.0519(8) Uani 1 1 d . . .
N1E N 0.2314(4) 0.3566(2) 0.8665(2) 0.0248(5) Uani 1 1 d . . .
O1E O 0.3062(4) 0.4816(2) 0.8129(2) 0.0318(4) Uani 1 1 d . . .
O2E O 0.1282(3) 0.3083(2) 0.9932(2) 0.0320(5) Uani 1 1 d . . .
O3E O 0.2580(5) 0.2831(3) 0.7966(3) 0.0433(7) Uani 1 1 d . . .
N1F N 0.0400(3) 0.7140(2) 0.9175(2) 0.0219(4) Uani 1 1 d . . .
C2F C -0.0312(4) 0.7996(3) 0.9831(3) 0.0204(4) Uani 1 1 d . . .
H2F H -0.0467 0.7718 1.0783 0.034(3) Uiso 1 1 calc R . .
C3F C -0.0828(3) 0.9273(3) 0.9168(3) 0.0202(4) Uani 1 1 d . . .
N3F N -0.1551(3) 1.0120(3) 0.9946(3) 0.0247(4) Uani 1 1 d D . .
C4F C -0.0562(4) 0.9688(3) 0.7766(3) 0.0235(5) Uani 1 1 d . . .
H4F H -0.0873 1.0562 0.7281 0.034(3) Uiso 1 1 calc R . .
C5F C 0.0163(4) 0.8808(3) 0.7084(3) 0.0250(5) Uani 1 1 d . . .
H5F H 0.0341 0.9067 0.6129 0.034(3) Uiso 1 1 calc R . .
C6F C 0.0624(4) 0.7542(3) 0.7822(3) 0.0242(5) Uani 1 1 d . . .
H6F H 0.1115 0.6939 0.7355 0.034(3) Uiso 1 1 calc R . .
N1G N -0.0189(4) -0.1716(3) 1.3730(3) 0.0282(5) Uani 1 1 d . . .
O1G O 0.0154(4) -0.0439(2) 1.3371(3) 0.0410(6) Uani 1 1 d . . .
O2G O -0.0348(5) -0.2202(3) 1.2874(3) 0.0433(7) Uani 1 1 d . . .
O3G O -0.0403(4) -0.2526(3) 1.4935(3) 0.0436(6) Uani 1 1 d . . .
N1H N 0.2178(3) 0.4242(2) 1.2246(2) 0.0211(4) Uani 1 1 d . . .
C2H C 0.1923(3) 0.4885(3) 1.3149(3) 0.0199(4) Uani 1 1 d . . .
H2H H 0.1746 0.5836 1.2854 0.034(3) Uiso 1 1 calc R . .
C3H C 0.1910(3) 0.4203(3) 1.4505(3) 0.0193(4) Uani 1 1 d . . .
N3H N 0.1601(3) 0.4934(3) 1.5412(2) 0.0241(4) Uani 1 1 d D . .
C4H C 0.2251(4) 0.2815(3) 1.4914(3) 0.0244(5) Uani 1 1 d . . .
H4H H 0.2289 0.2329 1.5816 0.034(3) Uiso 1 1 calc R . .
C5H C 0.2532(4) 0.2167(3) 1.3977(3) 0.0256(5) Uani 1 1 d . . .
H5H H 0.2765 0.1228 1.4233 0.034(3) Uiso 1 1 calc R . .
C6H C 0.2471(4) 0.2906(3) 1.2652(3) 0.0235(5) Uani 1 1 d . . .
H6H H 0.2642 0.2448 1.2024 0.034(3) Uiso 1 1 calc R . .
H31A H 0.391(7) 0.981(5) 0.097(3) 0.048(5) Uiso 1 1 d D . .
H32A H 0.435(7) 1.105(3) -0.029(5) 0.048(5) Uiso 1 1 d D . .
H31C H 0.801(6) 0.568(3) 0.443(5) 0.048(5) Uiso 1 1 d D . .
H32C H 0.756(7) 0.441(4) 0.561(4) 0.048(5) Uiso 1 1 d D . .
H31F H -0.244(5) 0.978(5) 1.070(3) 0.048(5) Uiso 1 1 d D . .
H32F H -0.168(7) 1.089(3) 0.941(4) 0.048(5) Uiso 1 1 d D . .
H31H H 0.126(7) 0.570(3) 1.511(5) 0.048(5) Uiso 1 1 d D . .
H32H H 0.104(6) 0.445(5) 1.621(3) 0.048(5) Uiso 1 1 d D . .

loop_
_atom_site_aniso_label
_atom_site_aniso_U_11
_atom_site_aniso_U_22
_atom_site_aniso_U_33
_atom_site_aniso_U_23
_atom_site_aniso_U_13
_atom_site_aniso_U_12
Ag1 0.03958(11) 0.01964(9) 0.02209(9) -0.00797(7) -0.01189(8) 0.00754(8)
Ag2 0.02590(9) 0.03444(11) 0.02472(9) -0.01296(8) -0.00682(7) 0.00174(8)
Ag3 0.02602(9) 0.02359(9) 0.03438(11) -0.01251(8) -0.01119(8) 0.00266(7)
Ag4 0.03792(11) 0.01880(8) 0.01965(9) -0.00634(7) -0.01210(8) 0.00629(7)
N1A 0.0245(10) 0.0176(9) 0.0198(9) -0.0076(8) -0.0072(8) 0.0008(7)
C2A 0.0217(10) 0.0208(11) 0.0166(10) -0.0066(8) -0.0076(8) 0.0024(8)
C3A 0.0157(9) 0.0189(10) 0.0199(10) -0.0072(8) -0.0061(8) 0.0011(7)
N3A 0.0234(10) 0.0215(10) 0.0261(10) -0.0111(8) -0.0096(8) 0.0037(8)
C4A 0.0239(11) 0.0218(11) 0.0217(11) -0.0034(9) -0.0104(9) 0.0034(9)
C5A 0.0325(14) 0.0255(13) 0.0176(11) -0.0029(9) -0.0113(10) 0.0009(10)
C6A 0.0260(11) 0.0205(12) 0.0190(11) -0.0077(9) -0.0072(9) 0.0008(9)
N1B 0.0300(11) 0.0218(10) 0.0217(10) -0.0103(9) -0.0091(9) 0.0055(8)
O1B 0.0556(15) 0.0256(11) 0.0341(12) -0.0139(9) 0.0092(11) -0.0118(10)
O2B 0.0416(12) 0.0299(11) 0.0233(10) -0.0097(8) -0.0022(9) -0.0073(9)
O3B 0.0598(16) 0.0256(11) 0.0301(11) -0.0173(9) -0.0163(11) 0.0149(10)
N1C 0.0217(10) 0.0198(10) 0.0180(9) -0.0056(8) -0.0052(8) 0.0027(7)
C2C 0.0238(11) 0.0164(10) 0.0205(10) -0.0067(8) -0.0070(9) 0.0023(8)
N3C 0.0233(10) 0.0315(12) 0.0246(11) -0.0132(10) -0.0096(9) 0.0018(9)
C3C 0.0139(9) 0.0241(11) 0.0193(10) -0.0058(9) -0.0045(8) 0.0003(8)
C4C 0.0220(11) 0.0247(12) 0.0247(12) -0.0039(10) -0.0098(9) 0.0054(9)
C5C 0.0260(13) 0.0180(12) 0.0318(14) -0.0054(10) -0.0081(11) 0.0060(9)
C6C 0.0225(11) 0.0225(12) 0.0249(13) -0.0105(10) -0.0059(9) 0.0037(9)
O1D 0.0818(19) 0.0358(13) 0.0187(10) -0.0106(9) -0.0162(11) -0.0010(12)
N1D 0.0335(12) 0.0293(12) 0.0207(10) -0.0095(9) -0.0082(9) 0.0020(10)
O2D 0.0730(19) 0.0280(12) 0.0377(13) -0.0019(10) -0.0219(13) -0.0012(12)
O3D 0.093(2) 0.0460(16) 0.0358(14) -0.0287(13) -0.0320(16) 0.0183(16)
N1E 0.0370(13) 0.0182(10) 0.0212(10) -0.0085(8) -0.0116(9) 0.0092(9)
O1E 0.0457(12) 0.0215(9) 0.0214(9) -0.0066(7) -0.0047(8) 0.0003(8)
O2E 0.0435(12) 0.0217(9) 0.0214(9) -0.0067(8) -0.0011(9) -0.0004(8)
O3E 0.083(2) 0.0274(12) 0.0265(11) -0.0171(9) -0.0202(13) 0.0185(12)
N1F 0.0272(11) 0.0192(10) 0.0196(10) -0.0068(8) -0.0093(8) 0.0019(8)
C2F 0.0247(11) 0.0183(10) 0.0172(10) -0.0056(8) -0.0076(9) 0.0033(8)
C3F 0.0162(10) 0.0212(11) 0.0232(11) -0.0086(9) -0.0066(8) 0.0014(8)
N3F 0.0262(11) 0.0215(10) 0.0303(12) -0.0128(9) -0.0115(9) 0.0091(8)
C4F 0.0241(11) 0.0237(12) 0.0224(11) -0.0042(9) -0.0126(9) 0.0033(9)
C5F 0.0274(13) 0.0262(13) 0.0203(11) -0.0069(10) -0.0088(10) -0.0001(10)
C6F 0.0262(12) 0.0277(13) 0.0203(11) -0.0108(10) -0.0082(9) 0.0012(10)
N1G 0.0370(13) 0.0249(11) 0.0260(11) -0.0114(9) -0.0131(10) 0.0088(10)
O1G 0.0658(17) 0.0216(10) 0.0401(13) -0.0145(9) -0.0209(12) 0.0074(10)
O2G 0.073(2) 0.0306(13) 0.0313(12) -0.0161(10) -0.0202(13) -0.0001(12)
O3G 0.0750(19) 0.0305(11) 0.0289(11) -0.0103(9) -0.0239(12) 0.0133(11)
N1H 0.0208(10) 0.0216(10) 0.0190(9) -0.0062(8) -0.0063(8) 0.0030(7)
C2H 0.0205(10) 0.0196(10) 0.0189(10) -0.0059(9) -0.0076(8) 0.0036(8)
C3H 0.0158(9) 0.0237(11) 0.0181(10) -0.0077(9) -0.0056(8) -0.0008(8)
N3H 0.0223(10) 0.0294(11) 0.0195(10) -0.0086(9) -0.0067(8) 0.0029(8)
C4H 0.0235(11) 0.0245(12) 0.0220(11) -0.0023(9) -0.0112(9) 0.0022(9)
C5H 0.0270(13) 0.0192(11) 0.0276(13) -0.0042(10) -0.0110(10) 0.0029(9)
C6H 0.0230(11) 0.0245(12) 0.0219(12) -0.0091(10) -0.0059(9) 0.0032(9)

loop_
_atom_type_symbol
_atom_type_description
_atom_type_scat_dispersion_real
_atom_type_scat_dispersion_imag
_atom_type_scat_source
C C 0.0033 0.0016 'International Tables Vol C Tables 4.2.6.8 and 6.1.1.4'
H H 0.0000 0.0000 'International Tables Vol C Tables 4.2.6.8 and 6.1.1.4'
N N 0.0061 0.0033 'International Tables Vol C Tables 4.2.6.8 and 6.1.1.4'
O O 0.0106 0.0060 'International Tables Vol C Tables 4.2.6.8 and 6.1.1.4'
Ag Ag -0.8971 1.1015 'International Tables Vol C Tables 4.2.6.8 and 6.1.1.4'

loop_
_geom_angle_atom_site_label_1
_geom_angle_atom_site_label_2
_geom_angle_atom_site_label_3
_geom_angle
_geom_angle_site_symmetry_1
_geom_angle_site_symmetry_3
_geom_angle_publ_flag
N1A Ag1 N1C 140.07(8) . . ?
N1A Ag1 O1B 101.29(9) . . ?
N1C Ag1 O1B 114.96(9) . . ?
N3C Ag2 N3H 126.29(9) . 1_554 ?
N3C Ag2 O1D 110.83(10) . . ?
N3H Ag2 O1D 107.17(10) 1_554 . ?
N3C Ag2 O1E 108.79(9) . . ?
N3H Ag2 O1E 92.70(8) 1_554 . ?
O1D Ag2 O1E 108.88(7) . . ?
N3F Ag3 N3A 124.98(9) 1_545 1_546 ?
N3F Ag3 O1G 124.27(9) 1_545 . ?
N3A Ag3 O1G 94.87(10) 1_546 . ?
N3F Ag3 O2E 103.22(9) 1_545 . ?
N3A Ag3 O2E 94.44(8) 1_546 . ?
O1G Ag3 O2E 111.38(8) . . ?
N1H Ag4 N1F 146.94(9) . . ?
N1H Ag4 O2E 91.39(8) . . ?
N1F Ag4 O2E 117.91(8) . . ?
N1H Ag4 O1E 121.44(8) . . ?
N1F Ag4 O1E 90.62(8) . . ?
O2E Ag4 O1E 49.83(6) . . ?
C6A N1A C2A 118.7(2) . . ?
C6A N1A Ag1 123.72(18) . . ?
C2A N1A Ag1 116.81(17) . . ?
N1A C2A C3A 123.0(2) . . ?
N1A C2A H2A 118.5 . . ?
C3A C2A H2A 118.5 . . ?
C2A C3A C4A 118.0(2) . . ?
C2A C3A N3A 120.6(2) . . ?
C4A C3A N3A 121.3(2) . . ?
C3A N3A Ag3 116.81(16) . 1_564 ?
C3A N3A H31A 114(3) . . ?
Ag3 N3A H31A 97(3) 1_564 . ?
C3A N3A H32A 112(3) . . ?
Ag3 N3A H32A 99(3) 1_564 . ?
H31A N3A H32A 118(4) . . ?
C5A C4A C3A 118.7(2) . . ?
C5A C4A H4A 120.7 . . ?
C3A C4A H4A 120.7 . . ?
C4A C5A C6A 119.6(2) . . ?
C4A C5A H5A 120.2 . . ?
C6A C5A H5A 120.2 . . ?
N1A C6A C5A 121.9(3) . . ?
N1A C6A H6A 119.0 . . ?
C5A C6A H6A 119.0 . . ?
O1B N1B O2B 119.6(2) . . ?
O1B N1B O3B 120.2(2) . . ?
O2B N1B O3B 120.2(2) . . ?
N1B O1B Ag1 97.73(16) . . ?
C6C N1C C2C 118.2(2) . . ?
C6C N1C Ag1 122.69(19) . . ?
C2C N1C Ag1 118.57(17) . . ?
N1C C2C C3C 123.0(2) . . ?
N1C C2C H2C 118.5 . . ?
C3C C2C H2C 118.5 . . ?
C3C N3C Ag2 111.09(16) . . ?
C3C N3C H31C 109(3) . . ?
Ag2 N3C H31C 101(3) . . ?
C3C N3C H32C 107(3) . . ?
Ag2 N3C H32C 113(3) . . ?
H31C N3C H32C 116(5) . . ?
C4C C3C C2C 118.3(2) . . ?
C4C C3C N3C 122.9(2) . . ?
C2C C3C N3C 118.8(2) . . ?
C3C C4C C5C 118.7(3) . . ?
C3C C4C H4C 120.7 . . ?
C5C C4C H4C 120.7 . . ?
C6C C5C C4C 119.5(3) . . ?
C6C C5C H5C 120.3 . . ?
C4C C5C H5C 120.3 . . ?
N1C C6C C5C 122.4(3) . . ?
N1C C6C H6C 118.8 . . ?
C5C C6C H6C 118.8 . . ?
N1D O1D Ag2 105.40(19) . . ?
O3D N1D O1D 119.3(3) . . ?
O3D N1D O2D 119.1(3) . . ?
O1D N1D O2D 121.6(3) . . ?
O3E N1E O1E 120.9(3) . . ?
O3E N1E O2E 120.8(2) . . ?
O1E N1E O2E 118.2(2) . . ?
N1E O1E Ag2 112.96(17) . . ?
N1E O1E Ag4 95.64(16) . . ?
Ag2 O1E Ag4 147.98(10) . . ?
N1E O2E Ag3 112.35(17) . . ?
N1E O2E Ag4 96.25(16) . . ?
Ag3 O2E Ag4 149.03(10) . . ?
C2F N1F C6F 118.4(2) . . ?
C2F N1F Ag4 115.94(17) . . ?
C6F N1F Ag4 124.8(2) . . ?
N1F C2F C3F 122.7(2) . . ?
N1F C2F H2F 118.7 . . ?
C3F C2F H2F 118.7 . . ?
C2F C3F C4F 118.4(2) . . ?
C2F C3F N3F 118.7(2) . . ?
C4F C3F N3F 122.8(2) . . ?
C3F N3F Ag3 109.70(16) . 1_565 ?
C3F N3F H31F 119(3) . . ?
Ag3 N3F H31F 95(4) 1_565 . ?
C3F N3F H32F 109(3) . . ?
Ag3 N3F H32F 107(3) 1_565 . ?
H31F N3F H32F 116(5) . . ?
C5F C4F C3F 119.2(2) . . ?
C5F C4F H4F 120.4 . . ?
C3F C4F H4F 120.4 . . ?
C4F C5F C6F 118.9(3) . . ?
C4F C5F H5F 120.5 . . ?
C6F C5F H5F 120.5 . . ?
N1F C6F C5F 122.3(3) . . ?
N1F C6F H6F 118.8 . . ?
C5F C6F H6F 118.8 . . ?
O1G N1G O3G 121.1(3) . . ?
O1G N1G O2G 119.7(3) . . ?
O3G N1G O2G 119.2(3) . . ?
N1G O1G Ag3 105.17(19) . . ?
C6H N1H C2H 118.8(2) . . ?
C6H N1H Ag4 123.25(19) . . ?
C2H N1H Ag4 116.96(17) . . ?
N1H C2H C3H 122.6(2) . . ?
N1H C2H H2H 118.7 . . ?
C3H C2H H2H 118.7 . . ?
C2H C3H C4H 118.3(2) . . ?
C2H C3H N3H 119.8(2) . . ?
C4H C3H N3H 121.9(2) . . ?
C3H N3H Ag2 113.22(16) . 1_556 ?
C3H N3H H31H 114(4) . . ?
Ag2 N3H H31H 97(4) 1_556 . ?
C3H N3H H32H 113(4) . . ?
Ag2 N3H H32H 100(4) 1_556 . ?
H31H N3H H32H 117(5) . . ?
C5H C4H C3H 118.7(2) . . ?
C5H C4H H4H 120.6 . . ?
C3H C4H H4H 120.6 . . ?
C4H C5H C6H 119.7(3) . . ?
C4H C5H H5H 120.2 . . ?
C6H C5H H5H 120.2 . . ?
N1H C6H C5H 121.9(3) . . ?
N1H C6H H6H 119.1 . . ?
C5H C6H H6H 119.1 . . ?

loop_
_geom_bond_atom_site_label_1
_geom_bond_atom_site_label_2
_geom_bond_distance
_geom_bond_site_symmetry_2
_geom_bond_publ_flag
Ag1 N1A 2.216(2) . ?
Ag1 N1C 2.228(2) . ?
Ag1 O1B 2.562(2) . ?
Ag2 N3C 2.297(2) . ?
Ag2 N3H 2.340(2) 1_554 ?
Ag2 O1D 2.445(3) . ?
Ag2 O1E 2.461(2) . ?
Ag3 N3F 2.317(2) 1_545 ?
Ag3 N3A 2.369(3) 1_546 ?
Ag3 O1G 2.456(3) . ?
Ag3 O2E 2.463(2) . ?
Ag4 N1H 2.207(2) . ?
Ag4 N1F 2.216(2) . ?
Ag4 O2E 2.570(2) . ?
Ag4 O1E 2.583(2) . ?
N1A C6A 1.345(3) . ?
N1A C2A 1.354(3) . ?
C2A C3A 1.396(4) . ?
C2A H2A 0.9500 . ?
C3A C4A 1.407(4) . ?
C3A N3A 1.422(4) . ?
N3A Ag3 2.369(3) 1_564 ?
N3A H31A 0.85(2) . ?
N3A H32A 0.85(2) . ?
C4A C5A 1.396(4) . ?
C4A H4A 0.9500 . ?
C5A C6A 1.396(4) . ?
C5A H5A 0.9500 . ?
C6A H6A 0.9500 . ?
N1B O1B 1.247(3) . ?
N1B O2B 1.248(3) . ?
N1B O3B 1.262(3) . ?
N1C C6C 1.342(4) . ?
N1C C2C 1.354(3) . ?
C2C C3C 1.398(4) . ?
C2C H2C 0.9500 . ?
N3C C3C 1.433(4) . ?
N3C H31C 0.85(2) . ?
N3C H32C 0.84(2) . ?
C3C C4C 1.397(4) . ?
C4C C5C 1.394(4) . ?
C4C H4C 0.9500 . ?
C5C C6C 1.392(4) . ?
C5C H5C 0.9500 . ?
C6C H6C 0.9500 . ?
O1D N1D 1.247(3) . ?
N1D O3D 1.248(4) . ?
N1D O2D 1.252(4) . ?
N1E O3E 1.242(3) . ?
N1E O1E 1.265(3) . ?
N1E O2E 1.265(3) . ?
N1F C2F 1.347(3) . ?
N1F C6F 1.349(3) . ?
C2F C3F 1.394(4) . ?
C2F H2F 0.9500 . ?
C3F C4F 1.391(4) . ?
C3F N3F 1.432(4) . ?
N3F Ag3 2.317(2) 1_565 ?
N3F H31F 0.83(2) . ?
N3F H32F 0.83(2) . ?
C4F C5F 1.389(4) . ?
C4F H4F 0.9500 . ?
C5F C6F 1.392(4) . ?
C5F H5F 0.9500 . ?
C6F H6F 0.9500 . ?
N1G O1G 1.246(3) . ?
N1G O3G 1.250(3) . ?
N1G O2G 1.256(4) . ?
N1H C6H 1.344(4) . ?
N1H C2H 1.353(3) . ?
C2H C3H 1.403(3) . ?
C2H H2H 0.9500 . ?
C3H C4H 1.403(4) . ?
C3H N3H 1.424(3) . ?
N3H Ag2 2.340(2) 1_556 ?
N3H H31H 0.82(2) . ?
N3H H32H 0.80(2) . ?
C4H C5H 1.388(4) . ?
C4H H4H 0.9500 . ?
C5H C6H 1.402(4) . ?
C5H H5H 0.9500 . ?
C6H H6H 0.9500 . ?

loop_
_geom_hbond_atom_site_label_D
_geom_hbond_atom_site_label_H
_geom_hbond_atom_site_label_A
_geom_hbond_distance_DH
_geom_hbond_distance_HA
_geom_hbond_distance_DA
_geom_hbond_angle_DHA
_geom_hbond_site_symmetry_A
N3A H31A O2D 0.85(2) 2.38(3) 3.135(4) 148(4) .
N3C H31C O2G 0.85(2) 2.29(3) 3.129(4) 171(5) 1_664
N3C H31C O3G 0.85(2) 2.53(4) 3.179(4) 134(4) 1_664
N3F H31F O2D 0.83(2) 2.30(3) 3.068(4) 154(4) 1_456
N3H H31H O3G 0.82(2) 2.22(3) 3.011(4) 162(5) 1_565
N3A H32A O2B 0.85(2) 2.32(3) 3.087(3) 150(5) 1_565
N3C H32C O3B 0.84(2) 2.36(3) 3.184(4) 168(4) 1_556
N3F H32F O3B 0.83(2) 2.36(3) 3.174(3) 167(5) 1_466
N3H H32H O1B 0.80(2) 2.53(4) 3.118(3) 132(4) 1_457

loop_
_geom_torsion_atom_site_label_1
_geom_torsion_atom_site_label_2
_geom_torsion_atom_site_label_3
_geom_torsion_atom_site_label_4
_geom_torsion
_geom_torsion_site_symmetry_1
_geom_torsion_site_symmetry_2
_geom_torsion_site_symmetry_3
_geom_torsion_site_symmetry_4
_geom_torsion_publ_flag
N1C Ag1 N1A C6A 161.73(19) . . . . ?
O1B Ag1 N1A C6A 6.4(2) . . . . ?
N1C Ag1 N1A C2A -7.8(3) . . . . ?
O1B Ag1 N1A C2A -163.14(18) . . . . ?
C6A N1A C2A C3A -1.3(4) . . . . ?
Ag1 N1A C2A C3A 168.77(19) . . . . ?
N1A C2A C3A C4A 2.4(4) . . . . ?
N1A C2A C3A N3A -178.7(2) . . . . ?
C2A C3A N3A Ag3 -104.8(2) . . . 1_564 ?
C4A C3A N3A Ag3 74.0(3) . . . 1_564 ?
C2A C3A C4A C5A -1.4(4) . . . . ?
N3A C3A C4A C5A 179.8(2) . . . . ?
C3A C4A C5A C6A -0.7(4) . . . . ?
C2A N1A C6A C5A -0.9(4) . . . . ?
Ag1 N1A C6A C5A -170.2(2) . . . . ?
C4A C5A C6A N1A 1.9(4) . . . . ?
O2B N1B O1B Ag1 1.1(3) . . . . ?
O3B N1B O1B Ag1 -178.7(2) . . . . ?
N1A Ag1 O1B N1B -127.5(2) . . . . ?
N1C Ag1 O1B N1B 69.7(2) . . . . ?
N1A Ag1 N1C C6C 164.68(18) . . . . ?
O1B Ag1 N1C C6C -42.1(2) . . . . ?
N1A Ag1 N1C C2C -6.9(2) . . . . ?
O1B Ag1 N1C C2C 146.24(18) . . . . ?
C6C N1C C2C C3C 0.9(4) . . . . ?
Ag1 N1C C2C C3C 172.91(18) . . . . ?
N3H Ag2 N3C C3C 14.0(2) 1_554 . . . ?
O1D Ag2 N3C C3C -118.12(18) . . . . ?
O1E Ag2 N3C C3C 122.20(17) . . . . ?
N1C C2C C3C C4C -1.1(4) . . . . ?
N1C C2C C3C N3C -179.0(2) . . . . ?
Ag2 N3C C3C C4C -115.2(2) . . . . ?
Ag2 N3C C3C C2C 62.5(3) . . . . ?
C2C C3C C4C C5C 0.7(4) . . . . ?
N3C C3C C4C C5C 178.5(2) . . . . ?
C3C C4C C5C C6C -0.2(4) . . . . ?
C2C N1C C6C C5C -0.3(4) . . . . ?
Ag1 N1C C6C C5C -172.0(2) . . . . ?
C4C C5C C6C N1C 0.0(4) . . . . ?
N3C Ag2 O1D N1D 75.6(2) . . . . ?
N3H Ag2 O1D N1D -65.7(2) 1_554 . . . ?
O1E Ag2 O1D N1D -164.8(2) . . . . ?
Ag2 O1D N1D O3D 1.4(4) . . . . ?
Ag2 O1D N1D O2D -178.1(3) . . . . ?
O3E N1E O1E Ag2 12.7(4) . . . . ?
O2E N1E O1E Ag2 -167.1(2) . . . . ?
O3E N1E O1E Ag4 178.0(3) . . . . ?
O2E N1E O1E Ag4 -1.8(3) . . . . ?
N3C Ag2 O1E N1E -79.2(2) . . . . ?
N3H Ag2 O1E N1E 50.8(2) 1_554 . . . ?
O1D Ag2 O1E N1E 159.9(2) . . . . ?
N3C Ag2 O1E Ag4 129.3(2) . . . . ?
N3H Ag2 O1E Ag4 -100.7(2) 1_554 . . . ?
O1D Ag2 O1E Ag4 8.4(2) . . . . ?
N1H Ag4 O1E N1E 62.4(2) . . . . ?
N1F Ag4 O1E N1E -126.10(18) . . . . ?
O2E Ag4 O1E N1E 1.02(16) . . . . ?
N1H Ag4 O1E Ag2 -143.80(19) . . . . ?
N1F Ag4 O1E Ag2 27.7(2) . . . . ?
O2E Ag4 O1E Ag2 154.8(3) . . . . ?
O3E N1E O2E Ag3 14.1(3) . . . . ?
O1E N1E O2E Ag3 -166.1(2) . . . . ?
O3E N1E O2E Ag4 -178.0(3) . . . . ?
O1E N1E O2E Ag4 1.8(3) . . . . ?
N3F Ag3 O2E N1E -74.1(2) 1_545 . . . ?
N3A Ag3 O2E N1E 53.4(2) 1_546 . . . ?
O1G Ag3 O2E N1E 150.4(2) . . . . ?
N3F Ag3 O2E Ag4 129.8(2) 1_545 . . . ?
N3A Ag3 O2E Ag4 -102.6(2) 1_546 . . . ?
O1G Ag3 O2E Ag4 -5.6(2) . . . . ?
N1H Ag4 O2E N1E -132.50(18) . . . . ?
N1F Ag4 O2E N1E 63.4(2) . . . . ?
O1E Ag4 O2E N1E -1.03(16) . . . . ?
N1H Ag4 O2E Ag3 25.3(2) . . . . ?
N1F Ag4 O2E Ag3 -138.8(2) . . . . ?
O1E Ag4 O2E Ag3 156.8(3) . . . . ?
N1H Ag4 N1F C2F -2.1(3) . . . . ?
O2E Ag4 N1F C2F 147.75(18) . . . . ?
O1E Ag4 N1F C2F -168.66(19) . . . . ?
N1H Ag4 N1F C6F 167.15(19) . . . . ?
O2E Ag4 N1F C6F -43.0(2) . . . . ?
O1E Ag4 N1F C6F 0.5(2) . . . . ?
C6F N1F C2F C3F 0.2(4) . . . . ?
Ag4 N1F C2F C3F 170.15(19) . . . . ?
N1F C2F C3F C4F -1.3(4) . . . . ?
N1F C2F C3F N3F -179.2(2) . . . . ?
C2F C3F N3F Ag3 56.4(3) . . . 1_565 ?
C4F C3F N3F Ag3 -121.5(2) . . . 1_565 ?
C2F C3F C4F C5F 1.5(4) . . . . ?
N3F C3F C4F C5F 179.4(2) . . . . ?
C3F C4F C5F C6F -0.8(4) . . . . ?
C2F N1F C6F C5F 0.6(4) . . . . ?
Ag4 N1F C6F C5F -168.4(2) . . . . ?
C4F C5F C6F N1F -0.3(4) . . . . ?
O3G N1G O1G Ag3 176.3(3) . . . . ?
O2G N1G O1G Ag3 -4.7(4) . . . . ?
N3F Ag3 O1G N1G 54.8(2) 1_545 . . . ?
N3A Ag3 O1G N1G -84.2(2) 1_546 . . . ?
O2E Ag3 O1G N1G 179.1(2) . . . . ?
N1F Ag4 N1H C6H 160.9(2) . . . . ?
O2E Ag4 N1H C6H 7.3(2) . . . . ?
O1E Ag4 N1H C6H -34.9(2) . . . . ?
N1F Ag4 N1H C2H -7.4(3) . . . . ?
O2E Ag4 N1H C2H -161.05(19) . . . . ?
O1E Ag4 N1H C2H 156.80(17) . . . . ?
C6H N1H C2H C3H -1.4(4) . . . . ?
Ag4 N1H C2H C3H 167.43(18) . . . . ?
N1H C2H C3H C4H 2.6(4) . . . . ?
N1H C2H C3H N3H -178.9(2) . . . . ?
C2H C3H N3H Ag2 -99.9(2) . . . 1_556 ?
C4H C3H N3H Ag2 78.5(3) . . . 1_556 ?
C2H C3H C4H C5H -1.8(4) . . . . ?
N3H C3H C4H C5H 179.7(2) . . . . ?
C3H C4H C5H C6H 0.0(4) . . . . ?
C2H N1H C6H C5H -0.5(4) . . . . ?
Ag4 N1H C6H C5H -168.6(2) . . . . ?
C4H C5H C6H N1H 1.2(4) . . . . ?
